data_2013290
loop_
_publ_author_name
'Jan Janczak'
'Ryszard Kubiak'

_publ_section_title
;
 Two isomorphous complexes: dichloro[phthalocyaninato(2--)]tin(IV) and
 dichloro[phthalocyaninato(2--)]germanium(IV)
;
_journal_issue 6
_journal_name_full 'Acta Crystallographica Section C'
_journal_page_first m237
_journal_page_last m240
_journal_paper_doi 10.1107/S0108270103009417
_journal_volume 59
_journal_year 2003
_chemical_formula_iupac '[Sn (C32 H16 N8) Cl2]'
_chemical_formula_moiety 'C32 H16 Cl2 N8 Sn'
_chemical_formula_sum 'C32 H16 Cl2 N8 Sn'
_chemical_formula_weight 702.12
_chemical_melting_point sublimation
_chemical_name_common 'dichloro tin phthalocyanine'
_chemical_name_systematic
;
  dichloro(phthalocyaninato(2-))tin(IV)
;
_space_group_IT_number 2
_symmetry_cell_setting triclinic
_symmetry_space_group_name_Hall '-P 1'
_symmetry_space_group_name_H-M 'P -1'
_atom_sites_solution_hydrogens geom
_atom_sites_solution_primary direct
_atom_sites_solution_secondary difmap
_cell_angle_alpha 74.21(3)
_cell_angle_beta 80.33(3)
_cell_angle_gamma 85.47(3)
_cell_formula_units_Z 1
_cell_length_a 7.3630(10)
_cell_length_b 8.676(2)
_cell_length_c 11.048(2)
_cell_measurement_reflns_used 2604
_cell_measurement_temperature 293(2)
_cell_measurement_theta_max 27.6
_cell_measurement_theta_min 3.65
_cell_volume 669.1(2)
_computing_cell_refinement 'KM-4 CCD Software'
_computing_data_collection 'KM-4 CCD Software (Kuma, 2000)'
_computing_data_reduction 'KM-4 CCD Software'
_computing_molecular_graphics 'SHELXTL (Sheldrick, 1990)'
_computing_publication_material SHELXL97
_computing_structure_refinement 'SHELXL97 (Sheldrick, 1997)'
_computing_structure_solution 'SHELXS97 (Sheldrick, 1990)'
_diffrn_ambient_temperature 293(2)
_diffrn_detector_area_resol_mean '1024x1024 with blocks 2x2'
_diffrn_measured_fraction_theta_full 0.953
_diffrn_measured_fraction_theta_max 0.953
_diffrn_measurement_device_type 'Kuma KM-4 CCD area-detector'
_diffrn_measurement_method '\w scan'
_diffrn_radiation_monochromator graphite
_diffrn_radiation_source 'fine-focus sealed tube'
_diffrn_radiation_type MoK\a
_diffrn_radiation_wavelength 0.71073
_diffrn_reflns_av_R_equivalents 0.0253
_diffrn_reflns_av_sigmaI/netI 0.0349
_diffrn_reflns_limit_h_max 9
_diffrn_reflns_limit_h_min -9
_diffrn_reflns_limit_k_max 11
_diffrn_reflns_limit_k_min -10
_diffrn_reflns_limit_l_max 14
_diffrn_reflns_limit_l_min -12
_diffrn_reflns_number 6020
_diffrn_reflns_theta_full 27.60
_diffrn_reflns_theta_max 27.60
_diffrn_reflns_theta_min 3.65
_exptl_absorpt_coefficient_mu 1.196
_exptl_absorpt_correction_T_max 0.870
_exptl_absorpt_correction_T_min 0.673
_exptl_absorpt_correction_type analytical
_exptl_absorpt_process_details
;
face-indexed, SHELXTL (Sheldrick, 1990)
;
_exptl_crystal_colour violet
_exptl_crystal_density_diffrn 1.743
_exptl_crystal_density_meas 1.74
_exptl_crystal_density_method floatation
_exptl_crystal_description parallelepiped
_exptl_crystal_F_000 348
_exptl_crystal_size_max 0.36
_exptl_crystal_size_mid 0.18
_exptl_crystal_size_min 0.12
_refine_diff_density_max 0.526
_refine_diff_density_min -0.535
_refine_ls_goodness_of_fit_ref 1.006
_refine_ls_hydrogen_treatment constr
_refine_ls_matrix_type full
_refine_ls_number_parameters 197
_refine_ls_number_reflns 2968
_refine_ls_number_restraints 0
_refine_ls_restrained_S_all 1.006
_refine_ls_R_factor_all 0.0359
_refine_ls_R_factor_gt 0.0302
_refine_ls_shift/su_max 0.000
_refine_ls_shift/su_mean 0.000
_refine_ls_structure_factor_coef Fsqd
_refine_ls_weighting_details 'calc w=1/[\s^2^(Fo^2^)+(0.0274P)^2^+0.8816P] where P=(Fo^2^+2Fc^2^)/3'
_refine_ls_weighting_scheme calc
_refine_ls_wR_factor_gt 0.0767
_refine_ls_wR_factor_ref 0.0784
_reflns_number_gt 2604
_reflns_number_total 2968
_reflns_threshold_expression I>2\s(I)
_cod_data_source_file gg1161.cif
_cod_data_source_block Ia
_cod_database_code 2013290

loop_
_symmetry_equiv_pos_as_xyz
'x, y, z'
'-x, -y, -z'

loop_
_atom_site_label
_atom_site_fract_x
_atom_site_fract_y
_atom_site_fract_z
_atom_site_U_iso_or_equiv
_atom_site_adp_type
_atom_site_calc_flag
_atom_site_refinement_flags
_atom_site_occupancy
_atom_site_disorder_assembly
_atom_site_disorder_group
_atom_site_type_symbol
Cl 0.23050(13) 0.14501(11) 0.40982(8) 0.0544(2) Uani d . 1 . . Cl
Sn 0.5000 0.0000 0.5000 0.03902(12) Uani d S 1 . . Sn
N1 0.6095(3) 0.3194(3) 0.5933(2) 0.0342(5) Uani d . 1 . . N
N2 0.4291(3) 0.0797(3) 0.6619(2) 0.0353(6) Uani d . 1 . . N
N3 0.2387(4) -0.1413(3) 0.7897(2) 0.0367(6) Uani d . 1 . . N
N4 0.3429(4) -0.1964(3) 0.5833(2) 0.0381(6) Uani d . 1 . . N
C1 0.5000(4) 0.2131(3) 0.6782(3) 0.0326(6) Uani d . 1 . . C
C2 0.4346(4) 0.2169(4) 0.8101(3) 0.0340(6) Uani d . 1 . . C
C3 0.4650(5) 0.3226(4) 0.8780(3) 0.0415(7) Uani d . 1 . . C
H3 0.5350 0.4126 0.8400 0.050 Uiso calc R 1 . . H
C4 0.3866(5) 0.2883(4) 1.0056(3) 0.0478(8) Uani d . 1 . . C
H4 0.4068 0.3561 1.0540 0.057 Uiso calc R 1 . . H
C5 0.2789(5) 0.1557(4) 1.0628(3) 0.0469(8) Uani d . 1 . . C
H5 0.2278 0.1374 1.1481 0.056 Uiso calc R 1 . . H
C6 0.2462(4) 0.0500(4) 0.9951(3) 0.0404(7) Uani d . 1 . . C
H6 0.1737 -0.0384 1.0333 0.049 Uiso calc R 1 . . H
C7 0.3261(4) 0.0815(4) 0.8680(3) 0.0345(6) Uani d . 1 . . C
C8 0.3239(4) -0.0047(4) 0.7712(3) 0.0339(6) Uani d . 1 . . C
C9 0.2452(4) -0.2265(4) 0.7046(3) 0.0351(6) Uani d . 1 . . C
C10 0.1494(4) -0.3744(3) 0.7263(3) 0.0359(6) Uani d . 1 . . C
C11 0.0310(4) -0.4577(4) 0.8306(3) 0.0414(7) Uani d . 1 . . C
H11 -0.0019 -0.4205 0.9030 0.050 Uiso calc R 1 . . H
C12 -0.0366(5) -0.5991(4) 0.8226(3) 0.0477(8) Uani d . 1 . . C
H12 -0.1153 -0.6583 0.8915 0.057 Uiso calc R 1 . . H
C13 0.0106(5) -0.6544(4) 0.7140(4) 0.0474(8) Uani d . 1 . . C
H13 -0.0382 -0.7491 0.7119 0.057 Uiso calc R 1 . . H
C14 0.1289(4) -0.5714(4) 0.6086(3) 0.0407(7) Uani d . 1 . . C
H14 0.1611 -0.6090 0.5364 0.049 Uiso calc R 1 . . H
C15 0.1973(4) -0.4294(3) 0.6160(3) 0.0344(6) Uani d . 1 . . C
C16 0.3197(4) -0.3130(3) 0.5245(3) 0.0345(6) Uani d . 1 . . C

loop_
_atom_site_aniso_label
_atom_site_aniso_U_11
_atom_site_aniso_U_22
_atom_site_aniso_U_33
_atom_site_aniso_U_12
_atom_site_aniso_U_13
_atom_site_aniso_U_23
Cl 0.0634(6) 0.0622(6) 0.0470(5) 0.0162(4) -0.0195(4) -0.0289(4)
Sn 0.0534(2) 0.03832(19) 0.02815(17) -0.01040(13) 0.00157(12) -0.01566(13)
N1 0.0402(14) 0.0342(13) 0.0316(13) -0.0033(10) -0.0044(10) -0.0144(10)
N2 0.0453(14) 0.0364(13) 0.0280(12) -0.0078(11) -0.0008(10) -0.0159(10)
N3 0.0464(15) 0.0377(14) 0.0273(12) -0.0063(11) 0.0000(10) -0.0127(11)
N4 0.0502(15) 0.0374(14) 0.0294(13) -0.0114(11) 0.0014(11) -0.0151(11)
C1 0.0366(16) 0.0351(15) 0.0305(14) -0.0006(12) -0.0053(12) -0.0162(12)
C2 0.0367(16) 0.0374(16) 0.0317(15) 0.0045(12) -0.0059(12) -0.0166(13)
C3 0.0464(18) 0.0430(17) 0.0428(18) 0.0015(14) -0.0086(14) -0.0238(15)
C4 0.059(2) 0.056(2) 0.0393(18) 0.0059(17) -0.0117(15) -0.0304(16)
C5 0.059(2) 0.057(2) 0.0280(15) 0.0091(17) -0.0055(14) -0.0202(15)
C6 0.0469(18) 0.0454(18) 0.0297(15) 0.0044(14) -0.0035(13) -0.0141(14)
C7 0.0394(16) 0.0373(16) 0.0290(14) 0.0041(12) -0.0054(12) -0.0141(12)
C8 0.0411(16) 0.0362(15) 0.0263(14) -0.0005(12) -0.0024(11) -0.0133(12)
C9 0.0416(17) 0.0353(15) 0.0289(14) -0.0053(13) -0.0007(12) -0.0111(12)
C10 0.0426(17) 0.0315(15) 0.0323(15) -0.0039(13) -0.0042(12) -0.0062(12)
C11 0.0445(18) 0.0387(17) 0.0371(16) -0.0028(14) -0.0033(13) -0.0050(13)
C12 0.0438(19) 0.0412(18) 0.050(2) -0.0102(15) -0.0038(15) 0.0022(15)
C13 0.049(2) 0.0333(17) 0.060(2) -0.0088(14) -0.0166(16) -0.0053(15)
C14 0.0458(18) 0.0349(16) 0.0449(18) -0.0011(13) -0.0147(14) -0.0121(14)
C15 0.0375(16) 0.0341(15) 0.0329(15) -0.0020(12) -0.0083(12) -0.0090(12)
C16 0.0411(17) 0.0331(15) 0.0327(15) -0.0046(12) -0.0040(12) -0.0143(12)

loop_
_atom_type_symbol
_atom_type_description
_atom_type_scat_dispersion_real
_atom_type_scat_dispersion_imag
_atom_type_scat_source
C C 0.0033 0.0016 'International Tables Vol C Tables 4.2.6.8 and 6.1.1.4'
H H 0.0000 0.0000 'International Tables Vol C Tables 4.2.6.8 and 6.1.1.4'
N N 0.0061 0.0033 'International Tables Vol C Tables 4.2.6.8 and 6.1.1.4'
Cl Cl 0.1484 0.1585 'International Tables Vol C Tables 4.2.6.8 and 6.1.1.4'
Sn Sn -0.6537 1.4246 'International Tables Vol C Tables 4.2.6.8 and 6.1.1.4'

loop_
_geom_angle_atom_site_label_1
_geom_angle_atom_site_label_2
_geom_angle_atom_site_label_3
_geom_angle_site_symmetry_1
_geom_angle_site_symmetry_3
_geom_angle
_geom_angle_publ_flag
N4 Sn N4 . 2_656 180.00(19) ?
N2 Sn Cl . . 91.36(8) y
N4 Sn Cl . . 89.42(8) y
N4 Sn N2 . 2_656 89.91(10) y
N4 Sn Cl . 2_656 90.58(8) y
N4 Sn N2 2_656 2_656 90.09(10) ?
N4 Sn N2 . . 90.09(10) ?
N4 Sn N2 2_656 . 89.91(10) ?
N2 Sn N2 2_656 . 180.00(6) ?
N4 Sn Cl 2_656 . 90.58(8) ?
N2 Sn Cl 2_656 . 88.64(8) ?
N4 Sn Cl 2_656 2_656 89.42(8) ?
N2 Sn Cl 2_656 2_656 91.36(8) ?
N2 Sn Cl . 2_656 88.64(8) ?
Cl Sn Cl . 2_656 180.00(4) ?
C1 N1 C16 . 2_656 126.5(2) ?
C1 N2 C8 . . 112.1(2) ?
C1 N2 Sn . . 123.65(19) ?
C8 N2 Sn . . 123.81(19) ?
C8 N3 C9 . . 125.9(2) ?
C16 N4 C9 . . 111.8(2) ?
C16 N4 Sn . . 124.26(19) ?
C9 N4 Sn . . 123.89(19) ?
N1 C1 N2 . . 127.9(3) ?
N1 C1 C2 . . 125.3(3) ?
N2 C1 C2 . . 106.8(2) ?
C3 C2 C7 . . 121.1(3) ?
C3 C2 C1 . . 131.6(3) ?
C7 C2 C1 . . 107.3(2) ?
C2 C3 C4 . . 117.2(3) ?
C2 C3 H3 . . 121.4 ?
C4 C3 H3 . . 121.4 ?
C5 C4 C3 . . 121.8(3) ?
C5 C4 H4 . . 119.1 ?
C3 C4 H4 . . 119.1 ?
C6 C5 C4 . . 121.3(3) ?
C6 C5 H5 . . 119.3 ?
C4 C5 H5 . . 119.3 ?
C5 C6 C7 . . 117.4(3) ?
C5 C6 H6 . . 121.3 ?
C7 C6 H6 . . 121.3 ?
C6 C7 C2 . . 121.1(3) ?
C6 C7 C8 . . 131.8(3) ?
C2 C7 C8 . . 107.1(2) ?
N3 C8 N2 . . 127.9(3) ?
N3 C8 C7 . . 125.3(3) ?
N2 C8 C7 . . 106.8(2) ?
N3 C9 N4 . . 128.2(3) ?
N3 C9 C10 . . 125.1(3) ?
N4 C9 C10 . . 106.7(2) ?
C11 C10 C15 . . 121.4(3) ?
C11 C10 C9 . . 131.1(3) ?
C15 C10 C9 . . 107.5(2) ?
C10 C11 C12 . . 117.2(3) ?
C10 C11 H11 . . 121.4 ?
C12 C11 H11 . . 121.4 ?
C13 C12 C11 . . 121.7(3) ?
C13 C12 H12 . . 119.2 ?
C11 C12 H12 . . 119.2 ?
C12 C13 C14 . . 121.6(3) ?
C12 C13 H13 . . 119.2 ?
C14 C13 H13 . . 119.2 ?
C13 C14 C15 . . 117.0(3) ?
C13 C14 H14 . . 121.5 ?
C15 C14 H14 . . 121.5 ?
C14 C15 C10 . . 121.1(3) ?
C14 C15 C16 . . 131.6(3) ?
C10 C15 C16 . . 107.4(2) ?
N1 C16 N4 2_656 . 127.6(3) ?
N1 C16 C15 2_656 . 125.9(3) ?
N4 C16 C15 . . 106.5(2) ?

loop_
_geom_bond_atom_site_label_1
_geom_bond_atom_site_label_2
_geom_bond_site_symmetry_2
_geom_bond_distance
_geom_bond_publ_flag
Sn Cl . 2.4700(12) y
Sn N2 . 2.063(2) y
Sn N4 . 2.047(3) y
Sn N4 2_656 2.047(3) ?
Sn N2 2_656 2.063(2) ?
Sn Cl 2_656 2.4700(12) ?
N1 C1 . 1.331(4) ?
N1 C16 2_656 1.332(4) ?
N2 C1 . 1.372(4) ?
N2 C8 . 1.374(4) ?
N3 C8 . 1.335(4) ?
N3 C9 . 1.338(4) ?
N4 C16 . 1.378(4) ?
N4 C9 . 1.377(4) ?
C1 C2 . 1.464(4) ?
C2 C3 . 1.385(4) ?
C2 C7 . 1.412(4) ?
C3 C4 . 1.390(5) ?
C3 H3 . 0.9300 ?
C4 C5 . 1.390(5) ?
C4 H4 . 0.9300 ?
C5 C6 . 1.388(5) ?
C5 H5 . 0.9300 ?
C6 C7 . 1.389(4) ?
C6 H6 . 0.9300 ?
C7 C8 . 1.465(4) ?
C9 C10 . 1.456(4) ?
C10 C11 . 1.386(4) ?
C10 C15 . 1.407(4) ?
C11 C12 . 1.390(5) ?
C11 H11 . 0.9300 ?
C12 C13 . 1.391(5) ?
C12 H12 . 0.9300 ?
C13 C14 . 1.391(5) ?
C13 H13 . 0.9300 ?
C14 C15 . 1.395(4) ?
C14 H14 . 0.9300 ?
C15 C16 . 1.462(4) ?
C16 N1 2_656 1.332(4) ?
